data_2102441
loop_
_publ_author_name
'Marsh, Richard E.'

_publ_section_title
;
 Space group <i>Cc</i>: an update
;
_journal_issue 2
_journal_name_full 'Acta Crystallographica Section B'
_journal_page_first 252
_journal_page_last 253
_journal_paper_doi 10.1107/S0108768104003878
_journal_volume 60
_journal_year 2004
_chemical_formula_moiety 'C36 H40 N2'
_chemical_formula_sum 'C36 H40 N2'
_space_group_crystal_system monoclinic
_space_group_IT_number 15
_space_group_name_Hall '-C 2yc'
_space_group_name_H-M_alt 'C 1 2/c 1'
_audit_creation_method CRYM
_cell_angle_alpha 90
_cell_angle_beta 93.85
_cell_angle_gamma 90
_cell_formula_units_Z 4
_cell_length_a 15.5870
_cell_length_b 8.8560
_cell_length_c 21.7800
_cell_volume 2999.693
_cod_data_source_file bk0142.cif
_cod_data_source_block WUSLIF
_cod_depositor_comments
;
 Updating space group information and adding the symmetry operation list.

 Antanas Vaitkus,
 2018-06-14

 Adding the _cell_formula_units_Z data item.

 Antanas Vaitkus,
 2017-08-05

  Added moiety chemical formula from Marsh (2004) paper.
  The summary chemical formula is calculated from moiety formula using
  AdHocParser
  (svn://www.crystallography.net/cod-tools/trunk/Formulae/AdHocParser.yp,
  revision 1441.)

  Andrius Merkys
  2013-11-11
;
_cod_original_sg_symbol_H-M C2/c
_cod_database_code 2102441

loop_
_space_group_symop_id
_space_group_symop_operation_xyz
1 x,y,z
2 -x,y,-z+1/2
3 -x,-y,-z
4 x,-y,z+1/2
5 x+1/2,y+1/2,z
6 -x+1/2,y+1/2,-z+1/2
7 -x+1/2,-y+1/2,-z
8 x+1/2,-y+1/2,z+1/2

loop_
_atom_site_label
_atom_site_type_symbol
_atom_site_fract_x
_atom_site_fract_y
_atom_site_fract_z
N1 N 0.52975 0.23860 0.19059
C1 C 0.52660 -0.04530 0.20060
C2 C 0.55550 -0.11825 0.15000
H1 H 0.57380 -0.06370 0.11685
C3 C 0.55665 -0.27730 0.14965
H2 H 0.57630 -0.32675 0.11575
C4 C 0.52990 -0.36195 0.19730
H3 H 0.53135 -0.46675 0.19510
C5 C 0.50000 -0.29110 0.25000
C10 C 0.50000 -0.13220 0.25000
C11 C 0.51640 0.11445 0.21775
C13 C 0.55820 0.24655 0.13010
C14 C 0.64370 0.28480 0.12305
C15 C 0.66900 0.30830 0.06330
H7 H 0.72605 0.33115 0.05735
C16 C 0.61135 0.29820 0.01420
H8 H 0.62890 0.31595 -0.02500
C17 C 0.52770 0.26250 0.02165
H9 H 0.48955 0.25635 -0.01280
C18 C 0.49820 0.23525 0.07920
C22 C 0.40450 0.20000 0.08795
H17 H 0.40355 0.12460 0.12080
C19 C 0.70815 0.29815 0.17790
H10 H 0.67575 0.31310 0.21445
C20 C 0.76945 0.43040 0.17400
H11 H 0.73710 0.52225 0.16960
H12 H 0.80330 0.41770 0.13920
H13 H 0.80675 0.43490 0.21085
C21 C 0.75850 0.15655 0.18705
H14 H 0.79620 0.16470 0.22345
H15 H 0.79170 0.13965 0.15235
H16 H 0.72000 0.07370 0.19125
C23 C 0.35920 0.33790 0.10955
H18 H 0.30100 0.31270 0.11690
H19 H 0.35955 0.41485 0.07870
H20 H 0.38810 0.37420 0.14690
C24 C 0.35695 0.13185 0.03095
H21 H 0.29920 0.10745 0.04000
H22 H 0.38595 0.04195 0.01920
H23 H 0.35575 0.20335 -0.00220
